data_1518313
loop_
_publ_author_name
'Kumar, Sreedhar V.'
'Lo, Warrick K.C.'
'Brooks, Heather J.L.'
'Crowley, James D.'

_publ_section_title
;
 Synthesis, structure, stability and antimicrobial activity of a
 ruthenium(II) helicate derived from a bis-bidentate "click"
 pyridyl-1,2,3-triazole ligand
;
_journal_name_full 'Inorganica Chimica Acta'
_journal_page_first 1
_journal_page_last 6
_journal_paper_doi 10.1016/j.ica.2014.10.011
_journal_volume 425
_journal_year 2015
_chemical_formula_sum 'C72 H68 F24 N26 O2 P4 Ru2'
_chemical_formula_weight 2111.54
_chemical_name_systematic
;
 ?
;
_space_group_IT_number 15
_symmetry_cell_setting monoclinic
_symmetry_space_group_name_Hall '-I 2ya'
_symmetry_space_group_name_H-M 'I 1 2/a 1'
_atom_sites_solution_hydrogens geom
_atom_sites_solution_primary direct
_atom_sites_solution_secondary difmap
_audit_creation_method SHELXL-97
_cell_angle_alpha 90.00
_cell_angle_beta 92.563(4)
_cell_angle_gamma 90.00
_cell_formula_units_Z 4
_cell_length_a 24.0070(11)
_cell_length_b 14.6606(12)
_cell_length_c 26.5700(12)
_cell_measurement_reflns_used 4463
_cell_measurement_temperature 100.0(1)
_cell_measurement_theta_max 73.6830
_cell_measurement_theta_min 3.4610
_cell_volume 9342.1(10)
_computing_cell_refinement
;
CrysAlisPro, Agilent Technologies,
Version 1.171.37.33 (release 27-03-2014 CrysAlis171 .NET)
(compiled Mar 27 2014,17:12:48)
;
_computing_data_collection
;
CrysAlisPro, Agilent Technologies,
Version 1.171.37.33 (release 27-03-2014 CrysAlis171 .NET)
(compiled Mar 27 2014,17:12:48)
;
_computing_data_reduction
;
CrysAlisPro, Agilent Technologies,
Version 1.171.37.33 (release 27-03-2014 CrysAlis171 .NET)
(compiled Mar 27 2014,17:12:48)
;
_computing_structure_refinement 'SHELXL-97 (Sheldrick, 2008)'
_computing_structure_solution 'SIR97 (Altomare et al., 1997)'
_diffrn_ambient_temperature 100.0(1)
_diffrn_detector_area_resol_mean 5.1725
_diffrn_measured_fraction_theta_full 1.000
_diffrn_measured_fraction_theta_max 0.987
_diffrn_measurement_device_type 'SuperNova, Dual, Cu at zero, Atlas'
_diffrn_measurement_method '\w scans'
_diffrn_radiation_monochromator mirror
_diffrn_radiation_source 'SuperNova (Cu) X-ray Source'
_diffrn_radiation_type CuK\a
_diffrn_radiation_wavelength 1.54180
_diffrn_reflns_av_R_equivalents 0.1087
_diffrn_reflns_av_sigmaI/netI 0.1060
_diffrn_reflns_limit_h_max 30
_diffrn_reflns_limit_h_min -28
_diffrn_reflns_limit_k_max 18
_diffrn_reflns_limit_k_min -18
_diffrn_reflns_limit_l_max 27
_diffrn_reflns_limit_l_min -33
_diffrn_reflns_number 38067
_diffrn_reflns_theta_full 67.00
_diffrn_reflns_theta_max 76.61
_diffrn_reflns_theta_min 3.33
_exptl_absorpt_coefficient_mu 4.200
_exptl_absorpt_correction_T_max 0.827
_exptl_absorpt_correction_T_min 0.645
_exptl_absorpt_correction_type multi-scan
_exptl_absorpt_process_details
;
CrysAlisPro, Agilent Technologies,
Version 1.171.37.33 (release 27-03-2014 CrysAlis171 .NET)
(compiled Mar 27 2014,17:12:48)
Numerical absorption correction based on gaussian integration over
            a multifaceted crystal model
Empirical absorption correction using spherical harmonics,
 implemented in SCALE3 ABSPACK scaling algorithm.
;
_exptl_crystal_colour yellow
_exptl_crystal_density_diffrn 1.501
_exptl_crystal_density_method 'not measured'
_exptl_crystal_description plate
_exptl_crystal_F_000 4248
_exptl_crystal_size_max 0.13
_exptl_crystal_size_mid 0.09
_exptl_crystal_size_min 0.06
_platon_squeeze_details
;
 Highly disordered solvent dimethylformamide and water
 molecules. The number of electrons is consistent
 with six dimethylformamide and eight water molecules.
;
_refine_diff_density_max 1.998
_refine_diff_density_min -0.976
_refine_diff_density_rms 0.159
_refine_ls_extinction_method none
_refine_ls_goodness_of_fit_ref 0.896
_refine_ls_hydrogen_treatment constr
_refine_ls_matrix_type full
_refine_ls_number_parameters 588
_refine_ls_number_reflns 9706
_refine_ls_number_restraints 91
_refine_ls_restrained_S_all 0.901
_refine_ls_R_factor_all 0.1439
_refine_ls_R_factor_gt 0.0958
_refine_ls_shift/su_max 0.000
_refine_ls_shift/su_mean 0.000
_refine_ls_structure_factor_coef Fsqd
_refine_ls_weighting_details 'calc w=1/[\s^2^(Fo^2^)+(0.2000P)^2^+0.0000P] where P=(Fo^2^+2Fc^2^)/3'
_refine_ls_weighting_scheme calc
_refine_ls_wR_factor_gt 0.2509
_refine_ls_wR_factor_ref 0.2875
_reflns_number_gt 5287
_reflns_number_total 9706
_reflns_threshold_expression >2\s(I)
_cod_data_source_file vsk123.cif
_cod_data_source_block vsk123
_cod_original_sg_symbol_H-M I2/a
_cod_database_code 1518313
_platon_squeeze_void_probe_radius 1.20

loop_
_symmetry_equiv_pos_as_xyz
'x, y, z'
'-x+1/2, y, -z'
'x+1/2, y+1/2, z+1/2'
'-x+1, y+1/2, -z+1/2'
'-x, -y, -z'
'x-1/2, -y, z'
'-x+1/2, -y+1/2, -z+1/2'
'x, -y+1/2, z+1/2'

loop_
_atom_site_label
_atom_site_type_symbol
_atom_site_fract_x
_atom_site_fract_y
_atom_site_fract_z
_atom_site_U_iso_or_equiv
_atom_site_adp_type
_atom_site_occupancy
_atom_site_symmetry_multiplicity
_atom_site_calc_flag
_atom_site_refinement_flags
C1 C 0.4173(3) 0.3469(7) 0.4487(3) 0.048(2) Uani 1 1 d .
H1 H 0.4001 0.2904 0.4512 0.058 Uiso 1 1 calc R
C2 C 0.3872(4) 0.4251(8) 0.4579(3) 0.055(2) Uani 1 1 d .
H2 H 0.3500 0.4204 0.4659 0.066 Uiso 1 1 calc R
C3 C 0.4113(4) 0.5090(7) 0.4553(3) 0.049(2) Uani 1 1 d .
H3 H 0.3912 0.5616 0.4618 0.059 Uiso 1 1 calc R
C4 C 0.4661(3) 0.5142(7) 0.4428(3) 0.0465(19) Uani 1 1 d .
H4 H 0.4837 0.5705 0.4406 0.056 Uiso 1 1 calc R
C5 C 0.4952(3) 0.4340(6) 0.4334(3) 0.0389(16) Uani 1 1 d .
C6 C 0.5531(3) 0.4303(6) 0.4199(3) 0.0432(18) Uani 1 1 d .
C7 C 0.5961(3) 0.4902(6) 0.4154(3) 0.0413(17) Uani 1 1 d .
H7 H 0.5956 0.5530 0.4204 0.050 Uiso 1 1 calc R
C8 C 0.6984(3) 0.4664(8) 0.3986(3) 0.053(2) Uani 1 1 d .
H8A H 0.7001 0.5269 0.3840 0.063 Uiso 1 1 calc R
H8B H 0.7178 0.4245 0.3772 0.063 Uiso 1 1 calc R
C9 C 0.7258(3) 0.4666(7) 0.4512(3) 0.046(2) Uani 1 1 d .
C10 C 0.7393(6) 0.3852(8) 0.4757(4) 0.076(4) Uani 1 1 d .
H10 H 0.7337 0.3301 0.4588 0.091 Uiso 1 1 calc R
C11 C 0.7377(3) 0.5454(7) 0.4758(3) 0.053(2) Uani 1 1 d .
H11 H 0.7292 0.6007 0.4601 0.063 Uiso 1 1 calc R
C12 C 0.4249(4) 0.0999(7) 0.4116(4) 0.050(2) Uani 1 1 d .
H12 H 0.4217 0.1161 0.3778 0.061 Uiso 1 1 calc R
C13 C 0.3880(4) 0.0355(7) 0.4300(4) 0.054(2) Uani 1 1 d .
H13 H 0.3610 0.0086 0.4087 0.065 Uiso 1 1 calc R
C14 C 0.3926(4) 0.0132(8) 0.4794(4) 0.060(3) Uani 1 1 d .
H14 H 0.3680 -0.0287 0.4924 0.072 Uiso 1 1 calc R
C15 C 0.4324(4) 0.0513(7) 0.5097(4) 0.050(2) Uani 1 1 d .
H15 H 0.4362 0.0341 0.5434 0.060 Uiso 1 1 calc R
C16 C 0.4678(3) 0.1159(7) 0.4908(3) 0.0471(19) Uani 1 1 d .
C17 C 0.5124(3) 0.1637(6) 0.5201(3) 0.0457(19) Uani 1 1 d .
C18 C 0.5325(4) 0.1645(7) 0.5684(4) 0.055(2) Uani 1 1 d .
H18 H 0.5205 0.1298 0.5952 0.066 Uiso 1 1 calc R
C19 C 0.6119(4) 0.2503(8) 0.6122(4) 0.059(2) Uani 1 1 d .
H19A H 0.5927 0.2443 0.6434 0.070 Uiso 1 1 calc R
H19B H 0.6234 0.3134 0.6090 0.070 Uiso 1 1 calc R
C20 C 0.6624(4) 0.1901(7) 0.6142(3) 0.052(2) Uani 1 1 d .
C21 C 0.6934(4) 0.1754(9) 0.5715(4) 0.064(3) Uani 1 1 d .
H21 H 0.6839 0.2056 0.5416 0.077 Uiso 1 1 calc R
C22 C 0.4522(4) 0.2844(7) 0.3208(3) 0.047(2) Uani 1 1 d .
H22 H 0.4273 0.3136 0.3413 0.057 Uiso 1 1 calc R
C23 C 0.4428(4) 0.2872(7) 0.2688(4) 0.055(2) Uani 1 1 d .
H23 H 0.4119 0.3176 0.2546 0.066 Uiso 1 1 calc R
C24 C 0.4797(5) 0.2442(9) 0.2387(4) 0.068(3) Uani 1 1 d .
H24 H 0.4743 0.2459 0.2038 0.082 Uiso 1 1 calc R
C25 C 0.5247(4) 0.1988(8) 0.2603(4) 0.062(3) Uani 1 1 d .
H25 H 0.5503 0.1707 0.2401 0.074 Uiso 1 1 calc R
C26 C 0.5318(3) 0.1951(7) 0.3126(3) 0.049(2) Uani 1 1 d .
C27 C 0.5754(3) 0.1448(7) 0.3398(3) 0.0452(18) Uani 1 1 d .
C28 C 0.6189(4) 0.0905(6) 0.3267(4) 0.049(2) Uani 1 1 d .
H28 H 0.6295 0.0751 0.2945 0.059 Uiso 1 1 calc R
C29 C 0.6955(4) 0.0121(7) 0.3798(4) 0.051(2) Uani 1 1 d .
H29A H 0.6991 -0.0319 0.3529 0.062 Uiso 1 1 calc R
H29B H 0.6944 -0.0211 0.4113 0.062 Uiso 1 1 calc R
C30 C 0.7444(4) 0.0752(7) 0.3815(3) 0.049(2) Uani 1 1 d .
C31 C 0.7732(4) 0.0932(9) 0.3382(4) 0.064(3) Uani 1 1 d .
H31 H 0.7617 0.0664 0.3078 0.077 Uiso 1 1 calc R
C32 C 0.6810(4) 0.1512(8) 0.6595(4) 0.062(3) Uani 1 1 d .
H32 H 0.6626 0.1641 0.6887 0.074 Uiso 1 1 calc R
C33 C 0.7386(4) 0.1156(8) 0.5738(4) 0.058(2) Uani 1 1 d .
H33 H 0.7574 0.1030 0.5448 0.070 Uiso 1 1 calc R
C97 C 0.5158(7) 0.4975(11) 0.2967(6) 0.094(4) Uani 1 1 d U
H97A H 0.4769 0.5026 0.2872 0.141 Uiso 1 1 calc R
H97B H 0.5283 0.5527 0.3130 0.141 Uiso 1 1 calc R
H97C H 0.5215 0.4470 0.3194 0.141 Uiso 1 1 calc R
C98 C 0.6070(13) 0.486(2) 0.2592(12) 0.216(14) Uani 1 1 d U
H98A H 0.6213 0.4257 0.2647 0.324 Uiso 1 1 calc R
H98B H 0.6161 0.5232 0.2882 0.324 Uiso 1 1 calc R
H98C H 0.6233 0.5123 0.2302 0.324 Uiso 1 1 calc R
C99 C 0.5181(4) 0.4666(7) 0.2072(4) 0.080(4) Uani 1 1 d D
H99 H 0.4874 0.5148 0.2065 0.096 Uiso 1 1 d D
N1 N 0.4708(3) 0.3507(5) 0.4362(3) 0.0436(15) Uani 1 1 d .
N2 N 0.5739(3) 0.3451(5) 0.4097(3) 0.0412(15) Uani 1 1 d .
N3 N 0.6257(3) 0.3495(5) 0.3984(3) 0.0448(16) Uani 1 1 d .
N4 N 0.6395(3) 0.4377(5) 0.4021(2) 0.0422(15) Uani 1 1 d .
N5 N 0.4644(3) 0.1387(5) 0.4409(3) 0.0437(16) Uani 1 1 d .
N6 N 0.5426(3) 0.2244(5) 0.4935(3) 0.0437(15) Uani 1 1 d .
N7 N 0.5806(3) 0.2631(5) 0.5241(3) 0.0467(16) Uani 1 1 d .
N8 N 0.5733(3) 0.2263(6) 0.5694(3) 0.0483(17) Uani 1 1 d .
N9 N 0.4968(3) 0.2400(5) 0.3425(3) 0.0437(15) Uani 1 1 d .
N10 N 0.5767(3) 0.1477(5) 0.3912(3) 0.0413(14) Uani 1 1 d .
N11 N 0.6175(3) 0.1009(5) 0.4105(3) 0.0436(15) Uani 1 1 d .
N12 N 0.6429(3) 0.0644(5) 0.3714(3) 0.0471(16) Uani 1 1 d .
N99 N 0.5479(5) 0.4823(9) 0.2511(4) 0.085(3) Uani 1 1 d .
O99 O 0.5471(5) 0.4397(8) 0.1706(4) 0.103(3) Uani 1 1 d U
F1 F 0.5756(5) 0.8289(8) 0.3709(4) 0.131(4) Uani 1 1 d U
F2 F 0.6498(7) 0.7942(11) 0.3388(6) 0.181(6) Uani 1 1 d U
F3 F 0.6025(6) 0.6793(9) 0.3500(5) 0.152(4) Uani 1 1 d U
F4 F 0.5969(7) 0.7186(10) 0.4330(6) 0.166(5) Uani 1 1 d U
F5 F 0.6415(6) 0.8305(10) 0.4244(5) 0.161(5) Uani 1 1 d U
F6 F 0.6677(5) 0.6822(9) 0.4048(5) 0.142(4) Uani 1 1 d U
F7 F 0.8197(3) 0.4383(5) 0.3642(2) 0.0675(15) Uani 1 1 d U
F8 F 0.7715(5) 0.4492(8) 0.2914(4) 0.121(3) Uani 1 1 d U
F9 F 0.8565(4) 0.3976(7) 0.2915(4) 0.112(3) Uani 1 1 d U
F10 F 0.8898(7) 0.5146(11) 0.3321(6) 0.171(5) Uani 1 1 d U
F11 F 0.8077(7) 0.5753(10) 0.3342(6) 0.171(5) Uani 1 1 d U
F12 F 0.8376(4) 0.5359(6) 0.2595(3) 0.092(2) Uani 1 1 d U
P1 P 0.62245(10) 0.75607(18) 0.38608(9) 0.0528(5) Uani 1 1 d .
P2 P 0.82896(12) 0.4872(2) 0.31179(10) 0.0606(7) Uani 1 1 d .
Ru1 Ru 0.52070(2) 0.23957(4) 0.41921(2) 0.0394(2) Uani 1 1 d .

loop_
_atom_site_aniso_label
_atom_site_aniso_U_11
_atom_site_aniso_U_22
_atom_site_aniso_U_33
_atom_site_aniso_U_23
_atom_site_aniso_U_13
_atom_site_aniso_U_12
C1 0.028(4) 0.064(5) 0.053(5) 0.001(4) 0.006(3) 0.006(3)
C2 0.036(4) 0.088(7) 0.041(5) 0.002(4) 0.003(3) 0.007(4)
C3 0.043(4) 0.062(5) 0.042(5) 0.004(4) 0.000(3) 0.017(4)
C4 0.041(4) 0.057(5) 0.042(4) 0.002(4) -0.007(3) 0.010(4)
C5 0.033(4) 0.055(5) 0.028(4) 0.001(3) -0.005(3) 0.002(3)
C6 0.034(4) 0.062(5) 0.032(4) 0.006(3) -0.010(3) 0.000(3)
C7 0.038(4) 0.049(4) 0.037(4) 0.000(3) -0.002(3) -0.005(3)
C8 0.035(4) 0.091(7) 0.032(4) 0.008(4) 0.001(3) -0.014(4)
C9 0.029(3) 0.077(6) 0.033(4) 0.003(4) 0.001(3) -0.003(4)
C10 0.099(9) 0.059(6) 0.065(7) -0.007(5) -0.045(7) 0.002(6)
C11 0.032(4) 0.074(6) 0.051(5) 0.007(4) -0.002(3) 0.005(4)
C12 0.040(4) 0.062(6) 0.050(5) 0.009(4) 0.005(4) -0.003(4)
C13 0.046(5) 0.056(5) 0.060(6) 0.007(4) 0.001(4) -0.007(4)
C14 0.038(4) 0.075(7) 0.068(6) 0.028(5) 0.013(4) -0.003(4)
C15 0.037(4) 0.066(6) 0.047(5) 0.011(4) 0.007(3) 0.005(4)
C16 0.032(4) 0.061(5) 0.048(5) 0.000(4) 0.001(3) 0.005(3)
C17 0.033(4) 0.059(5) 0.046(5) 0.003(4) 0.002(3) 0.006(3)
C18 0.046(5) 0.075(6) 0.045(5) 0.009(4) 0.011(4) 0.015(4)
C19 0.059(5) 0.070(7) 0.045(5) -0.002(4) -0.006(4) 0.004(5)
C20 0.052(5) 0.070(6) 0.032(4) 0.004(4) -0.010(3) 0.002(4)
C21 0.056(6) 0.094(8) 0.042(5) 0.018(5) -0.005(4) 0.005(5)
C22 0.037(4) 0.063(5) 0.040(4) 0.005(4) -0.010(3) -0.006(4)
C23 0.047(5) 0.070(6) 0.045(5) 0.000(4) -0.009(4) -0.005(4)
C24 0.066(6) 0.097(9) 0.041(5) -0.011(5) -0.014(4) 0.000(6)
C25 0.049(5) 0.088(7) 0.047(5) -0.010(5) -0.003(4) 0.008(5)
C26 0.037(4) 0.063(5) 0.046(5) -0.001(4) -0.004(3) -0.004(4)
C27 0.040(4) 0.064(5) 0.031(4) -0.003(4) 0.000(3) -0.003(4)
C28 0.043(4) 0.055(5) 0.048(5) -0.008(4) -0.002(4) 0.002(4)
C29 0.043(4) 0.057(5) 0.053(5) -0.002(4) -0.003(4) 0.002(4)
C30 0.043(4) 0.058(5) 0.047(5) -0.013(4) -0.002(4) 0.011(4)
C31 0.056(6) 0.096(8) 0.039(5) -0.019(5) -0.002(4) -0.022(5)
C32 0.057(6) 0.087(8) 0.041(5) 0.002(5) -0.005(4) 0.002(5)
C33 0.052(5) 0.073(6) 0.049(5) 0.016(5) 0.007(4) 0.005(4)
C97 0.106(6) 0.093(6) 0.085(6) 0.002(4) 0.006(4) -0.006(4)
C98 0.211(15) 0.223(15) 0.213(15) -0.010(7) 0.010(7) 0.002(7)
C99 0.118(11) 0.087(9) 0.037(6) -0.014(5) 0.013(6) -0.012(7)
N1 0.036(3) 0.061(4) 0.033(3) -0.001(3) 0.000(3) 0.000(3)
N2 0.029(3) 0.053(4) 0.041(4) 0.002(3) -0.004(2) -0.001(3)
N3 0.034(3) 0.064(5) 0.036(4) 0.001(3) -0.001(3) -0.001(3)
N4 0.030(3) 0.070(5) 0.027(3) 0.005(3) -0.001(2) -0.007(3)
N5 0.036(3) 0.056(4) 0.039(4) 0.012(3) 0.009(3) 0.000(3)
N6 0.033(3) 0.061(4) 0.036(3) 0.002(3) 0.001(2) 0.002(3)
N7 0.044(4) 0.056(4) 0.040(4) 0.003(3) -0.001(3) 0.003(3)
N8 0.045(4) 0.063(5) 0.036(4) 0.003(3) -0.003(3) 0.009(3)
N9 0.031(3) 0.059(4) 0.041(4) 0.004(3) 0.001(2) -0.002(3)
N10 0.037(3) 0.052(4) 0.035(4) 0.004(3) 0.003(3) -0.001(3)
N11 0.034(3) 0.045(4) 0.052(4) 0.000(3) 0.002(3) 0.003(3)
N12 0.038(3) 0.057(4) 0.046(4) -0.008(3) 0.007(3) -0.002(3)
N99 0.075(7) 0.111(9) 0.067(6) -0.020(6) -0.013(5) 0.006(6)
O99 0.101(5) 0.114(5) 0.093(5) -0.017(4) 0.004(4) -0.016(4)
F1 0.130(4) 0.131(4) 0.133(4) 0.000(2) 0.004(2) 0.004(2)
F2 0.182(6) 0.181(6) 0.180(6) 0.002(2) 0.013(2) 0.000(2)
F3 0.155(5) 0.151(5) 0.152(5) -0.001(2) 0.001(2) -0.001(2)
F4 0.168(5) 0.165(5) 0.165(5) 0.002(2) 0.013(2) 0.000(2)
F5 0.163(5) 0.160(5) 0.160(5) -0.002(2) 0.003(2) -0.001(2)
F6 0.140(4) 0.141(4) 0.143(4) 0.002(2) 0.003(2) 0.003(2)
F7 0.062(2) 0.074(2) 0.066(2) 0.0029(17) 0.0038(17) -0.0008(17)
F8 0.118(4) 0.126(4) 0.118(4) 0.001(2) 0.001(2) -0.002(2)
F9 0.113(3) 0.112(3) 0.110(3) 0.0017(19) 0.0125(19) 0.0058(19)
F10 0.169(5) 0.174(5) 0.169(5) 0.001(2) 0.009(2) -0.006(2)
F11 0.176(6) 0.169(5) 0.170(5) -0.001(2) 0.011(2) 0.003(2)
F12 0.096(3) 0.091(3) 0.088(3) 0.0001(19) 0.0098(19) 0.0004(19)
P1 0.0531(12) 0.0563(14) 0.0484(13) -0.0014(10) -0.0045(9) 0.0003(10)
P2 0.0672(15) 0.0746(17) 0.0410(13) -0.0048(11) 0.0130(11) -0.0104(13)
Ru1 0.0298(3) 0.0539(4) 0.0346(3) 0.0029(3) 0.00199(19) -0.0001(3)

loop_
_atom_type_symbol
_atom_type_description
_atom_type_scat_dispersion_real
_atom_type_scat_dispersion_imag
_atom_type_scat_source
C C 0.0181 0.0091 'International Tables Vol C Tables 4.2.6.8 and 6.1.1.4'
H H 0.0000 0.0000 'International Tables Vol C Tables 4.2.6.8 and 6.1.1.4'
N N 0.0311 0.0180 'International Tables Vol C Tables 4.2.6.8 and 6.1.1.4'
O O 0.0492 0.0322 'International Tables Vol C Tables 4.2.6.8 and 6.1.1.4'
F F 0.0727 0.0534 'International Tables Vol C Tables 4.2.6.8 and 6.1.1.4'
P P 0.2955 0.4335 'International Tables Vol C Tables 4.2.6.8 and 6.1.1.4'
Ru Ru 0.0552 3.2960 'International Tables Vol C Tables 4.2.6.8 and 6.1.1.4'

loop_
_geom_angle_atom_site_label_1
_geom_angle_atom_site_label_2
_geom_angle_atom_site_label_3
_geom_angle
_geom_angle_site_symmetry_1
_geom_angle_site_symmetry_3
N1 C1 C2 121.5(9) . .
C3 C2 C1 120.9(8) . .
C2 C3 C4 118.4(9) . .
C3 C4 C5 119.2(9) . .
N1 C5 C4 121.9(8) . .
N1 C5 C6 113.6(8) . .
C4 C5 C6 124.5(8) . .
C7 C6 N2 106.5(7) . .
C7 C6 C5 137.2(9) . .
N2 C6 C5 116.3(8) . .
N4 C7 C6 104.6(8) . .
N4 C8 C9 108.6(6) . .
C11 C9 C10 117.9(8) . .
C11 C9 C8 121.4(9) . .
C10 C9 C8 120.7(9) . .
C10 C10 C9 120.7(6) 2_656 .
C9 C11 C11 121.3(5) . 2_656
N5 C12 C13 122.2(9) . .
C14 C13 C12 118.5(9) . .
C15 C14 C13 120.4(9) . .
C14 C15 C16 120.0(9) . .
N5 C16 C15 120.6(8) . .
N5 C16 C17 114.1(8) . .
C15 C16 C17 125.3(8) . .
C18 C17 N6 108.0(8) . .
C18 C17 C16 136.6(9) . .
N6 C17 C16 115.4(8) . .
N8 C18 C17 104.8(8) . .
N8 C19 C20 111.4(8) . .
C32 C20 C21 118.5(9) . .
C32 C20 C19 120.1(9) . .
C21 C20 C19 121.3(8) . .
C33 C21 C20 120.1(9) . .
N9 C22 C23 121.6(9) . .
C24 C23 C22 119.0(9) . .
C23 C24 C25 119.7(9) . .
C24 C25 C26 119.7(10) . .
N9 C26 C25 120.9(8) . .
N9 C26 C27 114.2(8) . .
C25 C26 C27 124.8(9) . .
N10 C27 C28 106.7(8) . .
N10 C27 C26 117.9(8) . .
C28 C27 C26 135.4(8) . .
N12 C28 C27 104.0(8) . .
N12 C29 C30 110.2(8) . .
C31 C30 C33 119.5(9) . 2_656
C31 C30 C29 120.8(8) . .
C33 C30 C29 119.7(9) 2_656 .
C30 C31 C32 120.1(9) . 2_656
C20 C32 C31 120.8(10) . 2_656
C30 C33 C21 120.8(10) 2_656 .
O99 C99 N99 114.8(10) . .
C1 N1 C5 118.1(8) . .
C1 N1 Ru1 125.9(7) . .
C5 N1 Ru1 116.0(5) . .
N3 N2 C6 111.2(7) . .
N3 N2 Ru1 133.1(6) . .
C6 N2 Ru1 115.5(5) . .
N2 N3 N4 105.6(7) . .
N3 N4 C7 112.1(6) . .
N3 N4 C8 120.2(8) . .
C7 N4 C8 127.1(8) . .
C12 N5 C16 118.3(7) . .
C12 N5 Ru1 126.4(6) . .
C16 N5 Ru1 115.2(6) . .
N7 N6 C17 109.3(7) . .
N7 N6 Ru1 133.8(6) . .
C17 N6 Ru1 116.9(6) . .
N6 N7 N8 105.4(7) . .
C18 N8 N7 112.5(7) . .
C18 N8 C19 127.7(8) . .
N7 N8 C19 119.6(8) . .
C26 N9 C22 119.0(8) . .
C26 N9 Ru1 114.8(6) . .
C22 N9 Ru1 126.1(6) . .
N11 N10 C27 111.6(7) . .
N11 N10 Ru1 134.6(6) . .
C27 N10 Ru1 113.2(6) . .
N10 N11 N12 105.6(7) . .
N11 N12 C28 112.2(7) . .
N11 N12 C29 120.2(7) . .
C28 N12 C29 127.2(8) . .
C99 N99 C98 128.1(17) . .
C99 N99 C97 117.0(11) . .
C98 N99 C97 114.9(16) . .
F3 P1 F4 96.9(8) . .
F3 P1 F2 83.7(8) . .
F4 P1 F2 178.7(9) . .
F3 P1 F5 177.3(8) . .
F4 P1 F5 80.4(8) . .
F2 P1 F5 98.9(9) . .
F3 P1 F1 97.8(7) . .
F4 P1 F1 98.3(8) . .
F2 P1 F1 82.7(7) . .
F5 P1 F1 83.0(7) . .
F3 P1 F6 83.5(7) . .
F4 P1 F6 78.1(7) . .
F2 P1 F6 101.0(8) . .
F5 P1 F6 95.5(7) . .
F1 P1 F6 176.2(7) . .
F11 P2 F10 88.4(8) . .
F11 P2 F8 97.6(7) . .
F10 P2 F8 173.6(7) . .
F11 P2 F9 174.5(7) . .
F10 P2 F9 86.2(7) . .
F8 P2 F9 87.8(6) . .
F11 P2 F12 91.1(7) . .
F10 P2 F12 91.7(7) . .
F8 P2 F12 90.3(5) . .
F9 P2 F12 90.1(5) . .
F11 P2 F7 88.8(6) . .
F10 P2 F7 88.8(6) . .
F8 P2 F7 89.3(5) . .
F9 P2 F7 90.0(5) . .
F12 P2 F7 179.5(5) . .
N2 Ru1 N6 93.8(3) . .
N2 Ru1 N10 91.7(3) . .
N6 Ru1 N10 97.7(3) . .
N2 Ru1 N1 78.6(3) . .
N6 Ru1 N1 90.1(3) . .
N10 Ru1 N1 167.9(3) . .
N2 Ru1 N9 91.3(3) . .
N6 Ru1 N9 173.9(3) . .
N10 Ru1 N9 78.8(3) . .
N1 Ru1 N9 94.2(3) . .
N2 Ru1 N5 170.7(3) . .
N6 Ru1 N5 78.4(3) . .
N10 Ru1 N5 94.4(3) . .
N1 Ru1 N5 96.2(3) . .
N9 Ru1 N5 96.7(3) . .

loop_
_geom_bond_atom_site_label_1
_geom_bond_atom_site_label_2
_geom_bond_distance
_geom_bond_site_symmetry_2
C1 N1 1.342(10) .
C1 C2 1.382(13) .
C2 C3 1.364(15) .
C3 C4 1.374(12) .
C4 C5 1.395(12) .
C5 N1 1.357(11) .
C5 C6 1.452(11) .
C6 C7 1.364(12) .
C6 N2 1.376(12) .
C7 N4 1.356(11) .
C8 N4 1.483(10) .
C8 C9 1.518(11) .
C9 C11 1.352(14) .
C9 C10 1.390(15) .
C10 C10 1.37(2) 2_656
C11 C11 1.390(18) 2_656
C12 N5 1.326(12) .
C12 C13 1.396(12) .
C13 C14 1.352(14) .
C14 C15 1.344(14) .
C15 C16 1.382(13) .
C16 N5 1.367(11) .
C16 C17 1.471(12) .
C17 C18 1.353(13) .
C17 N6 1.365(11) .
C18 N8 1.334(13) .
C19 N8 1.477(12) .
C19 C20 1.499(14) .
C20 C32 1.388(13) .
C20 C21 1.402(14) .
C21 C33 1.393(15) .
C22 N9 1.359(11) .
C22 C23 1.392(12) .
C23 C24 1.374(16) .
C24 C25 1.372(15) .
C25 C26 1.395(13) .
C26 N9 1.352(12) .
C26 C27 1.445(12) .
C27 N10 1.366(10) .
C27 C28 1.372(12) .
C28 N12 1.351(12) .
C29 N12 1.485(11) .
C29 C30 1.494(13) .
C30 C31 1.392(14) .
C30 C33 1.373(13) 2_656
C31 C32 1.388(15) 2_656
C32 C31 1.388(15) 2_656
C33 C30 1.373(13) 2_656
C97 N99 1.480(18) .
C98 N99 1.43(3) .
C99 O99 1.282(14) .
C99 N99 1.360(15) .
N1 Ru1 2.084(7) .
N2 N3 1.293(9) .
N2 Ru1 2.030(7) .
N3 N4 1.338(11) .
N5 Ru1 2.101(7) .
N6 N7 1.321(10) .
N6 Ru1 2.033(7) .
N7 N8 1.337(11) .
N9 Ru1 2.093(7) .
N10 N11 1.282(10) .
N10 Ru1 2.066(7) .
N11 N12 1.340(10) .
F1 P1 1.590(12) .
F2 P1 1.547(17) .
F3 P1 1.542(13) .
F4 P1 1.518(15) .
F5 P1 1.548(14) .
F6 P1 1.598(13) .
F7 P2 1.591(7) .
F8 P2 1.563(11) .
F9 P2 1.577(10) .
F10 P2 1.585(15) .
F11 P2 1.519(15) .
F12 P2 1.585(9) .

loop_
_platon_squeeze_void_nr
_platon_squeeze_void_average_x
_platon_squeeze_void_average_y
_platon_squeeze_void_average_z
_platon_squeeze_void_volume
_platon_squeeze_void_count_electrons
_platon_squeeze_void_content
1 0.250 0.250 0.492 563 138 ' '
2 0.750 0.250 0.250 75 15 ' '
3 0.750 0.250 0.750 74 15 ' '
4 0.750 0.750 0.005 563 138 ' '
5 0.250 0.750 0.250 74 15 ' '
6 0.250 0.750 0.750 75 15 ' '
